data_2229804
loop_
_publ_author_name
'Karthikeyan, S.'
'Sethusankar, K.'
'Rajeshwaran, Ganesan Gobi'
'Mohanakrishnan, Arasambattu K.'

_publ_section_title
;
 4-[(Diethoxyphosphinoyl)methyl]benzoic acid
;
_journal_coeditor_code PV2396
_journal_issue 4
_journal_name_full 'Acta Crystallographica Section E'
_journal_page_first o831
_journal_paper_doi 10.1107/S1600536811008282
_journal_volume 67
_journal_year 2011
_chemical_formula_iupac 'C12 H17 O5 P'
_chemical_formula_moiety 'C12 H17 O5 P'
_chemical_formula_sum 'C12 H17 O5 P'
_chemical_formula_weight 272.23
_chemical_name_systematic
;
4-[(Diethoxyphosphinoyl)methyl]benzoic acid
;
_space_group_IT_number 14
_symmetry_cell_setting monoclinic
_symmetry_space_group_name_Hall '-P 2yn'
_symmetry_space_group_name_H-M 'P 1 21/n 1'
_atom_sites_solution_hydrogens geom
_atom_sites_solution_primary direct
_atom_sites_solution_secondary difmap
_audit_creation_method SHELXL-97
_cell_angle_alpha 90.00
_cell_angle_beta 108.926(2)
_cell_angle_gamma 90.00
_cell_formula_units_Z 4
_cell_length_a 9.6505(5)
_cell_length_b 12.1706(6)
_cell_length_c 11.8156(6)
_cell_measurement_reflns_used 2960
_cell_measurement_temperature 293(2)
_cell_measurement_theta_max 25.00
_cell_measurement_theta_min 0.998
_cell_volume 1312.75(12)
_computing_cell_refinement 'SAINT (Bruker, 2008)'
_computing_data_collection 'APEX2 (Bruker, 2008)'
_computing_data_reduction 'SAINT (Bruker, 2008)'
_computing_molecular_graphics 'ORTEP-3 (Farrugia, 1997)'
_computing_publication_material 'SHELXL97 (Sheldrick, 2008), PARST (Nardelli, 1983) and PLATON (Spek, 2009)'
_computing_structure_refinement 'SHELXL97 (Sheldrick, 2008)'
_computing_structure_solution 'SHELXS97 (Sheldrick, 2008)'
_diffrn_ambient_temperature 293(2)
_diffrn_measured_fraction_theta_full 1.000
_diffrn_measured_fraction_theta_max 0.998
_diffrn_measurement_device_type 'Bruker SMART APEXII area-detector'
_diffrn_measurement_method \w
_diffrn_radiation_monochromator graphite
_diffrn_radiation_source 'fine-focus sealed tube'
_diffrn_radiation_type MoK\a
_diffrn_radiation_wavelength 0.71073
_diffrn_reflns_av_R_equivalents 0.0253
_diffrn_reflns_av_sigmaI/netI 0.0195
_diffrn_reflns_limit_h_max 12
_diffrn_reflns_limit_h_min -12
_diffrn_reflns_limit_k_max 15
_diffrn_reflns_limit_k_min -15
_diffrn_reflns_limit_l_max 15
_diffrn_reflns_limit_l_min -15
_diffrn_reflns_number 13181
_diffrn_reflns_theta_full 25.00
_diffrn_reflns_theta_max 27.32
_diffrn_reflns_theta_min 2.38
_diffrn_standards_number 0
_exptl_absorpt_coefficient_mu 0.220
_exptl_absorpt_correction_type none
_exptl_crystal_colour Colourless
_exptl_crystal_density_diffrn 1.377
_exptl_crystal_density_method 'not measured'
_exptl_crystal_description Block
_exptl_crystal_F_000 576
_exptl_crystal_size_max 0.23
_exptl_crystal_size_mid 0.20
_exptl_crystal_size_min 0.20
_refine_diff_density_max 0.306
_refine_diff_density_min -0.224
_refine_ls_extinction_method none
_refine_ls_goodness_of_fit_ref 1.040
_refine_ls_hydrogen_treatment constr
_refine_ls_matrix_type full
_refine_ls_number_parameters 165
_refine_ls_number_reflns 2960
_refine_ls_number_restraints 0
_refine_ls_restrained_S_all 1.040
_refine_ls_R_factor_all 0.0450
_refine_ls_R_factor_gt 0.0349
_refine_ls_shift/su_max 0.001
_refine_ls_shift/su_mean 0.000
_refine_ls_structure_factor_coef Fsqd
_refine_ls_weighting_details 'calc w=1/[\s^2^(Fo^2^)+(0.0578P)^2^+0.2720P] where P=(Fo^2^+2Fc^2^)/3'
_refine_ls_weighting_scheme calc
_refine_ls_wR_factor_gt 0.0975
_refine_ls_wR_factor_ref 0.1059
_reflns_number_gt 2441
_reflns_number_total 2960
_reflns_threshold_expression I>2\s(I)
_cod_data_source_file pv2396.cif
_cod_data_source_block I
_cod_original_cell_volume 1312.74(12)
_cod_original_sg_symbol_H-M 'P 21/n'
_cod_database_code 2229804
_cod_database_fobs_code 2229804

loop_
_symmetry_equiv_pos_as_xyz
'x, y, z'
'-x+1/2, y+1/2, -z+1/2'
'-x, -y, -z'
'x-1/2, -y-1/2, z-1/2'

loop_
_atom_site_type_symbol
_atom_site_label
_atom_site_fract_x
_atom_site_fract_y
_atom_site_fract_z
_atom_site_U_iso_or_equiv
_atom_site_adp_type
_atom_site_calc_flag
_atom_site_refinement_flags
_atom_site_occupancy
_atom_site_disorder_assembly
_atom_site_disorder_group
C C1 0.56048(16) -0.02314(13) 0.81418(13) 0.0410(3) Uani d . 1 . .
C C2 0.40996(15) 0.00742(12) 0.81102(12) 0.0367(3) Uani d . 1 . .
C C3 0.34611(17) 0.10233(13) 0.75114(14) 0.0430(3) Uani d . 1 . .
H H3 0.3950 0.1433 0.7094 0.052 Uiso calc R 1 . .
C C4 0.21059(18) 0.13606(14) 0.75341(14) 0.0451(4) Uani d . 1 . .
H H4 0.1691 0.2000 0.7135 0.054 Uiso calc R 1 . .
C C5 0.13554(16) 0.07576(13) 0.81447(13) 0.0409(3) Uani d . 1 . .
C C6 0.19754(18) -0.02041(14) 0.87045(14) 0.0457(4) Uani d . 1 . .
H H6 0.1467 -0.0632 0.9090 0.055 Uiso calc R 1 . .
C C7 0.33374(18) -0.05359(13) 0.86979(13) 0.0426(3) Uani d . 1 . .
H H7 0.3748 -0.1177 0.9093 0.051 Uiso calc R 1 . .
C C8 -0.00843(17) 0.11637(15) 0.82358(14) 0.0485(4) Uani d . 1 . .
H H8A -0.0678 0.0540 0.8304 0.058 Uiso calc R 1 . .
H H8B -0.0611 0.1561 0.7512 0.058 Uiso calc R 1 . .
C C9 -0.24479(18) 0.29083(16) 0.86037(16) 0.0536(4) Uani d . 1 . .
H H9A -0.2711 0.2456 0.7889 0.064 Uiso calc R 1 . .
H H9B -0.2059 0.3599 0.8428 0.064 Uiso calc R 1 . .
C C10 -0.3748(2) 0.31113(17) 0.89678(18) 0.0623(5) Uani d . 1 . .
H H10A -0.4147 0.2423 0.9110 0.094 Uiso calc R 1 . .
H H10B -0.4470 0.3501 0.8344 0.094 Uiso calc R 1 . .
H H10C -0.3473 0.3542 0.9687 0.094 Uiso calc R 1 . .
C C11 0.1723(2) 0.38949(16) 0.99414(17) 0.0558(4) Uani d . 1 . .
H H11A 0.1735 0.3721 1.0746 0.067 Uiso calc R 1 . .
H H11B 0.1314 0.4625 0.9740 0.067 Uiso calc R 1 . .
C C12 0.3235(2) 0.38617(19) 0.98815(19) 0.0662(5) Uani d . 1 . .
H H12A 0.3629 0.3135 1.0074 0.099 Uiso calc R 1 . .
H H12B 0.3837 0.4377 1.0443 0.099 Uiso calc R 1 . .
H H12C 0.3217 0.4051 0.9088 0.099 Uiso calc R 1 . .
O O1 0.10809(12) 0.15721(11) 1.06524(9) 0.0519(3) Uani d . 1 . .
O O2 -0.13529(11) 0.23494(10) 0.95801(9) 0.0451(3) Uani d . 1 . .
O O3 0.08356(12) 0.30987(10) 0.91015(10) 0.0502(3) Uani d . 1 . .
O O4 0.60874(12) -0.11402(10) 0.87523(10) 0.0513(3) Uani d . 1 . .
H H4A 0.6917 -0.1275 0.8744 0.077 Uiso calc R 1 . .
O O5 0.63179(14) 0.02983(11) 0.76684(12) 0.0608(3) Uani d . 1 . .
P P1 0.01894(4) 0.20435(4) 0.95001(3) 0.04038(14) Uani d . 1 . .

loop_
_atom_site_aniso_label
_atom_site_aniso_U_11
_atom_site_aniso_U_22
_atom_site_aniso_U_33
_atom_site_aniso_U_12
_atom_site_aniso_U_13
_atom_site_aniso_U_23
C1 0.0400(8) 0.0442(8) 0.0372(7) 0.0009(6) 0.0103(6) -0.0061(6)
C2 0.0377(7) 0.0394(7) 0.0319(6) -0.0005(6) 0.0097(5) -0.0043(6)
C3 0.0455(8) 0.0437(9) 0.0428(8) 0.0007(7) 0.0183(6) 0.0053(6)
C4 0.0467(8) 0.0460(9) 0.0420(8) 0.0080(7) 0.0134(7) 0.0067(6)
C5 0.0366(7) 0.0496(9) 0.0349(7) -0.0012(6) 0.0094(6) -0.0066(6)
C6 0.0476(8) 0.0478(9) 0.0462(8) -0.0064(7) 0.0215(7) 0.0007(7)
C7 0.0486(8) 0.0392(8) 0.0404(8) 0.0031(6) 0.0149(6) 0.0035(6)
C8 0.0349(8) 0.0628(11) 0.0454(8) -0.0007(7) 0.0096(6) -0.0077(7)
C9 0.0436(9) 0.0682(12) 0.0482(9) 0.0145(8) 0.0136(7) 0.0164(8)
C10 0.0432(9) 0.0730(13) 0.0693(12) 0.0140(9) 0.0161(8) 0.0071(10)
C11 0.0579(10) 0.0583(11) 0.0522(9) -0.0065(8) 0.0193(8) -0.0083(8)
C12 0.0467(10) 0.0773(14) 0.0673(12) -0.0097(9) 0.0083(9) 0.0114(10)
O1 0.0407(6) 0.0720(8) 0.0398(6) 0.0129(6) 0.0088(5) 0.0073(5)
O2 0.0365(5) 0.0608(7) 0.0389(5) 0.0101(5) 0.0136(4) 0.0100(5)
O3 0.0453(6) 0.0648(8) 0.0390(6) -0.0090(5) 0.0115(5) 0.0004(5)
O4 0.0428(6) 0.0574(7) 0.0518(6) 0.0115(5) 0.0128(5) 0.0075(5)
O5 0.0500(7) 0.0632(8) 0.0783(9) 0.0047(6) 0.0333(6) 0.0109(7)
P1 0.0314(2) 0.0556(3) 0.0334(2) 0.00373(16) 0.00944(15) 0.00211(16)

loop_
_atom_type_symbol
_atom_type_description
_atom_type_scat_dispersion_real
_atom_type_scat_dispersion_imag
_atom_type_scat_source
C C 0.0033 0.0016 'International Tables Vol C Tables 4.2.6.8 and 6.1.1.4'
H H 0.0000 0.0000 'International Tables Vol C Tables 4.2.6.8 and 6.1.1.4'
O O 0.0106 0.0060 'International Tables Vol C Tables 4.2.6.8 and 6.1.1.4'
P P 0.1023 0.0942 'International Tables Vol C Tables 4.2.6.8 and 6.1.1.4'

loop_
_geom_angle_atom_site_label_1
_geom_angle_atom_site_label_2
_geom_angle_atom_site_label_3
_geom_angle_site_symmetry_1
_geom_angle_site_symmetry_3
_geom_angle
_geom_angle_publ_flag
O5 C1 O4 . . 123.27(14) ?
O5 C1 C2 . . 123.67(15) ?
O4 C1 C2 . . 113.06(13) ?
C7 C2 C3 . . 118.85(14) ?
C7 C2 C1 . . 121.87(14) ?
C3 C2 C1 . . 119.24(13) ?
C4 C3 C2 . . 120.27(14) ?
C4 C3 H3 . . 119.9 ?
C2 C3 H3 . . 119.9 ?
C3 C4 C5 . . 120.74(15) ?
C3 C4 H4 . . 119.6 ?
C5 C4 H4 . . 119.6 ?
C6 C5 C4 . . 118.64(14) ?
C6 C5 C8 . . 120.56(15) ?
C4 C5 C8 . . 120.76(15) ?
C7 C6 C5 . . 120.77(14) ?
C7 C6 H6 . . 119.6 ?
C5 C6 H6 . . 119.6 ?
C6 C7 C2 . . 120.68(14) ?
C6 C7 H7 . . 119.7 ?
C2 C7 H7 . . 119.7 ?
C5 C8 P1 . . 111.44(10) ?
C5 C8 H8A . . 109.3 ?
P1 C8 H8A . . 109.3 ?
C5 C8 H8B . . 109.3 ?
P1 C8 H8B . . 109.3 ?
H8A C8 H8B . . 108.0 ?
O2 C9 C10 . . 108.36(14) ?
O2 C9 H9A . . 110.0 ?
C10 C9 H9A . . 110.0 ?
O2 C9 H9B . . 110.0 ?
C10 C9 H9B . . 110.0 ?
H9A C9 H9B . . 108.4 ?
C9 C10 H10A . . 109.5 ?
C9 C10 H10B . . 109.5 ?
H10A C10 H10B . . 109.5 ?
C9 C10 H10C . . 109.5 ?
H10A C10 H10C . . 109.5 ?
H10B C10 H10C . . 109.5 ?
O3 C11 C12 . . 108.69(15) ?
O3 C11 H11A . . 110.0 ?
C12 C11 H11A . . 110.0 ?
O3 C11 H11B . . 110.0 ?
C12 C11 H11B . . 110.0 ?
H11A C11 H11B . . 108.3 ?
C11 C12 H12A . . 109.5 ?
C11 C12 H12B . . 109.5 ?
H12A C12 H12B . . 109.5 ?
C11 C12 H12C . . 109.5 ?
H12A C12 H12C . . 109.5 ?
H12B C12 H12C . . 109.5 ?
C9 O2 P1 . . 121.53(10) ?
C11 O3 P1 . . 123.12(11) ?
C1 O4 H4A . . 109.5 ?
O1 P1 O3 . . 115.34(7) ?
O1 P1 O2 . . 108.59(6) ?
O3 P1 O2 . . 107.59(7) ?
O1 P1 C8 . . 115.07(8) ?
O3 P1 C8 . . 101.85(8) ?
O2 P1 C8 . . 107.89(7) ?

loop_
_geom_bond_atom_site_label_1
_geom_bond_atom_site_label_2
_geom_bond_site_symmetry_2
_geom_bond_distance
_geom_bond_publ_flag
C1 O5 . 1.2049(19) ?
C1 O4 . 1.3201(19) ?
C1 C2 . 1.488(2) ?
C2 C7 . 1.381(2) ?
C2 C3 . 1.390(2) ?
C3 C4 . 1.379(2) ?
C3 H3 . 0.9300 ?
C4 C5 . 1.387(2) ?
C4 H4 . 0.9300 ?
C5 C6 . 1.382(2) ?
C5 C8 . 1.511(2) ?
C6 C7 . 1.377(2) ?
C6 H6 . 0.9300 ?
C7 H7 . 0.9300 ?
C8 P1 . 1.7867(16) ?
C8 H8A . 0.9700 ?
C8 H8B . 0.9700 ?
C9 O2 . 1.4558(18) ?
C9 C10 . 1.473(2) ?
C9 H9A . 0.9700 ?
C9 H9B . 0.9700 ?
C10 H10A . 0.9600 ?
C10 H10B . 0.9600 ?
C10 H10C . 0.9600 ?
C11 O3 . 1.451(2) ?
C11 C12 . 1.484(3) ?
C11 H11A . 0.9700 ?
C11 H11B . 0.9700 ?
C12 H12A . 0.9600 ?
C12 H12B . 0.9600 ?
C12 H12C . 0.9600 ?
O1 P1 . 1.4708(11) ?
O2 P1 . 1.5666(11) ?
O3 P1 . 1.5654(12) ?
O4 H4A . 0.8200 ?

loop_
_geom_hbond_atom_site_label_D
_geom_hbond_atom_site_label_H
_geom_hbond_atom_site_label_A
_geom_hbond_site_symmetry_A
_geom_hbond_distance_DH
_geom_hbond_distance_HA
_geom_hbond_distance_DA
_geom_hbond_angle_DHA
O4 H4A O1 3_657 0.82 1.87 2.644(2) 158
C12 H12C Cg1 2_556 0.96 2.97 3.853(2) 153

loop_
_geom_torsion_atom_site_label_1
_geom_torsion_atom_site_label_2
_geom_torsion_atom_site_label_3
_geom_torsion_atom_site_label_4
_geom_torsion_site_symmetry_1
_geom_torsion_site_symmetry_2
_geom_torsion_site_symmetry_3
_geom_torsion_site_symmetry_4
_geom_torsion
_geom_torsion_publ_flag
O5 C1 C2 C7 . . . . -177.82(15) ?
O4 C1 C2 C7 . . . . 1.6(2) ?
O5 C1 C2 C3 . . . . -0.3(2) ?
O4 C1 C2 C3 . . . . 179.10(13) ?
C7 C2 C3 C4 . . . . 1.7(2) ?
C1 C2 C3 C4 . . . . -175.88(14) ?
C2 C3 C4 C5 . . . . -0.4(2) ?
C3 C4 C5 C6 . . . . -1.7(2) ?
C3 C4 C5 C8 . . . . 176.10(14) ?
C4 C5 C6 C7 . . . . 2.6(2) ?
C8 C5 C6 C7 . . . . -175.21(14) ?
C5 C6 C7 C2 . . . . -1.4(2) ?
C3 C2 C7 C6 . . . . -0.8(2) ?
C1 C2 C7 C6 . . . . 176.70(13) ?
C6 C5 C8 P1 . . . . 89.85(17) ?
C4 C5 C8 P1 . . . . -87.88(16) ?
C10 C9 O2 P1 . . . . -178.09(13) ?
C12 C11 O3 P1 . . . . 113.06(15) ?
C11 O3 P1 O1 . . . . -31.60(15) ?
C11 O3 P1 O2 . . . . 89.74(13) ?
C11 O3 P1 C8 . . . . -156.94(13) ?
C9 O2 P1 O1 . . . . 175.49(13) ?
C9 O2 P1 O3 . . . . 50.02(14) ?
C9 O2 P1 C8 . . . . -59.17(15) ?
C5 C8 P1 O1 . . . . -54.31(15) ?
C5 C8 P1 O3 . . . . 71.21(13) ?
C5 C8 P1 O2 . . . . -175.70(11) ?

loop_
_cod_related_entry_id
_cod_related_entry_database
_cod_related_entry_code
1 ChemSpider 11362440
